data_4504464
loop_
_publ_author_name
'Martin, David P.'
'Braverman, Maxwell A.'
'LaDuca, Robert L.'

_publ_section_title
;
 Two- and Three-Dimensional Divalent Metal Isophthalate Coordination
 Polymers Incorporating Flexible Bispyridylmethylpiperazine Tethers:
 Structure Direction through Coordination Geometry Preferences,
 Carboxylate Binding Mode, and Ligand Conformation
;
_journal_issue 12
_journal_name_full 'Crystal Growth &amp; Design'
_journal_page_first 2609
_journal_paper_doi 10.1021/cg700664u
_journal_volume 7
_journal_year 2007
_chemical_formula_sum 'C24 H26 N4 O5 Zn'
_chemical_formula_weight 515.86
_chemical_name_systematic
; 
 ? 
;
_space_group_IT_number 15
_symmetry_cell_setting monoclinic
_symmetry_space_group_name_Hall '-C 2yc'
_symmetry_space_group_name_H-M 'C 1 2/c 1'
_atom_sites_solution_hydrogens geom
_atom_sites_solution_primary direct
_atom_sites_solution_secondary difmap
_audit_creation_method SHELXL-97
_cell_angle_alpha 90.00
_cell_angle_beta 109.946(4)
_cell_angle_gamma 90.00
_cell_formula_units_Z 8
_cell_length_a 15.982(5)
_cell_length_b 15.038(4)
_cell_length_c 20.859(6)
_cell_measurement_reflns_used 27734
_cell_measurement_temperature 173(2)
_cell_measurement_theta_max 28.30
_cell_measurement_theta_min 1.92
_cell_volume 4712(2)
_computing_structure_refinement 'SHELXL-97 (Sheldrick, 1997)'
_computing_structure_solution 'SHELXS-97 (Sheldrick, 1990)'
_diffrn_ambient_temperature 173(2)
_diffrn_measured_fraction_theta_full 0.971
_diffrn_measured_fraction_theta_max 0.971
_diffrn_radiation_monochromator graphite
_diffrn_radiation_source 'fine-focus sealed tube'
_diffrn_radiation_type MoK\a
_diffrn_radiation_wavelength 0.71073
_diffrn_reflns_av_R_equivalents 0.0246
_diffrn_reflns_av_sigmaI/netI 0.0189
_diffrn_reflns_limit_h_max 20
_diffrn_reflns_limit_h_min -20
_diffrn_reflns_limit_k_max 20
_diffrn_reflns_limit_k_min -19
_diffrn_reflns_limit_l_max 27
_diffrn_reflns_limit_l_min -26
_diffrn_reflns_number 27734
_diffrn_reflns_theta_full 28.30
_diffrn_reflns_theta_max 28.30
_diffrn_reflns_theta_min 1.92
_exptl_absorpt_coefficient_mu 1.085
_exptl_absorpt_correction_T_max 1
_exptl_absorpt_correction_T_min 0.873
_exptl_absorpt_correction_type multi-scan
_exptl_absorpt_process_details SADABS
_exptl_crystal_colour block
_exptl_crystal_density_diffrn 1.454
_exptl_crystal_density_method 'not measured'
_exptl_crystal_description colorless
_exptl_crystal_F_000 2144
_exptl_crystal_size_max 0.44
_exptl_crystal_size_mid 0.32
_exptl_crystal_size_min 0.24
_refine_diff_density_max 0.324
_refine_diff_density_min -0.332
_refine_diff_density_rms 0.055
_refine_ls_extinction_method none
_refine_ls_goodness_of_fit_ref 1.051
_refine_ls_hydrogen_treatment mixed
_refine_ls_matrix_type full
_refine_ls_number_parameters 313
_refine_ls_number_reflns 5692
_refine_ls_number_restraints 3
_refine_ls_restrained_S_all 1.050
_refine_ls_R_factor_all 0.0331
_refine_ls_R_factor_gt 0.0267
_refine_ls_shift/su_max 0.001
_refine_ls_shift/su_mean 0.000
_refine_ls_structure_factor_coef Fsqd
_refine_ls_weighting_details 'calc w=1/[\s^2^(Fo^2^)+(0.0272P)^2^+5.6609P] where P=(Fo^2^+2Fc^2^)/3'
_refine_ls_weighting_scheme calc
_refine_ls_wR_factor_gt 0.0631
_refine_ls_wR_factor_ref 0.0657
_reflns_number_gt 5012
_reflns_number_total 5692
_reflns_threshold_expression >2sigma(I)
_cod_data_source_file cg700664u-file006.cif
_cod_data_source_block mono1
_cod_original_cell_volume 4713(2)
_cod_original_sg_symbol_H-M C2/c
_cod_database_code 4504464

loop_
_symmetry_equiv_pos_as_xyz
'x, y, z'
'-x, y, -z+1/2'
'x+1/2, y+1/2, z'
'-x+1/2, y+1/2, -z+1/2'
'-x, -y, -z'
'x, -y, z-1/2'
'-x+1/2, -y+1/2, -z'
'x+1/2, -y+1/2, z-1/2'

loop_
_atom_site_label
_atom_site_type_symbol
_atom_site_fract_x
_atom_site_fract_y
_atom_site_fract_z
_atom_site_U_iso_or_equiv
_atom_site_adp_type
_atom_site_occupancy
_atom_site_symmetry_multiplicity
_atom_site_calc_flag
_atom_site_refinement_flags
Zn1 Zn 0.170854(11) 0.143232(11) 0.379701(8) 0.01642(5) Uani 1 1 d .
O1 O 0.32368(9) -0.23916(10) 0.19752(6) 0.0407(3) Uani 1 1 d .
O1W O 0.44746(10) 0.07932(13) 0.39885(7) 0.0508(4) Uani 1 1 d D
H1WA H 0.4790(14) 0.0849(17) 0.3728(11) 0.061 Uiso 1 1 d D
H1WB H 0.3935(11) 0.0696(17) 0.3728(11) 0.061 Uiso 1 1 d D
O2 O 0.22257(7) -0.27796(7) 0.10024(5) 0.0245(2) Uani 1 1 d .
O3 O 0.26361(8) 0.02540(8) 0.32263(6) 0.0330(3) Uani 1 1 d .
O4 O 0.12199(7) 0.05858(7) 0.30553(5) 0.0233(2) Uani 1 1 d .
N1 N 0.21707(8) 0.07294(8) 0.47139(6) 0.0188(2) Uani 1 1 d .
N2 N 0.42193(9) -0.07879(9) 0.68895(6) 0.0225(3) Uani 1 1 d .
N3 N -0.20971(8) 0.27006(9) 0.44934(6) 0.0203(3) Uani 1 1 d .
N4 N 0.06167(8) 0.20125(8) 0.39118(6) 0.0184(2) Uani 1 1 d .
C1 C 0.18213(10) -0.16912(10) 0.16756(7) 0.0195(3) Uani 1 1 d .
C2 C 0.21098(10) -0.10836(10) 0.22091(7) 0.0192(3) Uani 1 1 d .
H2 H 0.2706 -0.1072 0.2485 0.023 Uiso 1 1 calc R
C3 C 0.15105(10) -0.04915(10) 0.23329(7) 0.0185(3) Uani 1 1 d .
C4 C 0.06190(10) -0.05096(10) 0.19144(8) 0.0231(3) Uani 1 1 d .
H4 H 0.0215 -0.0118 0.1994 0.028 Uiso 1 1 calc R
C5 C 0.03336(10) -0.11098(12) 0.13802(9) 0.0285(3) Uani 1 1 d .
H5 H -0.0260 -0.1114 0.1099 0.034 Uiso 1 1 calc R
C6 C 0.09295(10) -0.17065(11) 0.12618(8) 0.0248(3) Uani 1 1 d .
H6 H 0.0733 -0.2115 0.0907 0.030 Uiso 1 1 calc R
C7 C 0.24787(10) -0.23192(10) 0.15523(8) 0.0221(3) Uani 1 1 d .
C8 C 0.18329(10) 0.01600(10) 0.29165(7) 0.0197(3) Uani 1 1 d .
C9 C -0.02050(10) 0.19215(11) 0.34509(8) 0.0233(3) Uani 1 1 d .
H9 H -0.0281 0.1572 0.3067 0.028 Uiso 1 1 calc R
C10 C -0.09404(10) 0.23287(11) 0.35271(8) 0.0249(3) Uani 1 1 d .
H10 H -0.1503 0.2236 0.3207 0.030 Uiso 1 1 calc R
C11 C -0.08345(10) 0.28770(10) 0.40845(8) 0.0206(3) Uani 1 1 d .
C12 C 0.00184(10) 0.29902(10) 0.45496(8) 0.0228(3) Uani 1 1 d .
H12 H 0.0116 0.3365 0.4923 0.027 Uiso 1 1 calc R
C13 C 0.07203(10) 0.25422(10) 0.44531(8) 0.0215(3) Uani 1 1 d .
H13 H 0.1287 0.2609 0.4775 0.026 Uiso 1 1 calc R
C14 C -0.16274(11) 0.33193(11) 0.41853(9) 0.0255(3) Uani 1 1 d .
H14A H -0.1430 0.3834 0.4479 0.031 Uiso 1 1 calc R
H14B H -0.2033 0.3523 0.3749 0.031 Uiso 1 1 calc R
C15 C -0.29426(10) 0.31016(11) 0.44715(8) 0.0223(3) Uani 1 1 d .
H15A H -0.3307 0.3216 0.4001 0.027 Uiso 1 1 calc R
H15B H -0.2828 0.3666 0.4712 0.027 Uiso 1 1 calc R
C16 C -0.15598(10) 0.25071(11) 0.52037(8) 0.0226(3) Uani 1 1 d .
H16A H -0.1415 0.3058 0.5459 0.027 Uiso 1 1 calc R
H16B H -0.1007 0.2227 0.5219 0.027 Uiso 1 1 calc R
C21 C 0.30482(10) 0.05626(10) 0.49783(8) 0.0209(3) Uani 1 1 d .
H21 H 0.3413 0.0763 0.4744 0.025 Uiso 1 1 calc R
C22 C 0.34330(10) 0.01050(10) 0.55840(8) 0.0224(3) Uani 1 1 d .
H22 H 0.4045 0.0010 0.5752 0.027 Uiso 1 1 calc R
C23 C 0.29010(10) -0.02113(10) 0.59397(7) 0.0206(3) Uani 1 1 d .
C24 C 0.19899(10) -0.00256(10) 0.56672(8) 0.0229(3) Uani 1 1 d .
H24 H 0.1610 -0.0214 0.5893 0.027 Uiso 1 1 calc R
C25 C 0.16569(10) 0.04376(10) 0.50633(8) 0.0221(3) Uani 1 1 d .
H25 H 0.1049 0.0554 0.4890 0.026 Uiso 1 1 calc R
C26 C 0.32491(10) -0.07982(11) 0.65597(8) 0.0239(3) Uani 1 1 d .
H26A H 0.2979 -0.0613 0.6890 0.029 Uiso 1 1 calc R
H26B H 0.3061 -0.1404 0.6428 0.029 Uiso 1 1 calc R
C27 C 0.45008(11) 0.00123(10) 0.73188(8) 0.0258(3) Uani 1 1 d .
H27A H 0.4202 0.0028 0.7653 0.031 Uiso 1 1 calc R
H27B H 0.4330 0.0540 0.7036 0.031 Uiso 1 1 calc R
C28 C 0.45012(11) -0.15843(10) 0.73186(8) 0.0267(3) Uani 1 1 d .
H28A H 0.4331 -0.2112 0.7037 0.032 Uiso 1 1 calc R
H28B H 0.4203 -0.1600 0.7653 0.032 Uiso 1 1 calc R

loop_
_atom_site_aniso_label
_atom_site_aniso_U_11
_atom_site_aniso_U_22
_atom_site_aniso_U_33
_atom_site_aniso_U_23
_atom_site_aniso_U_13
_atom_site_aniso_U_12
Zn1 0.01606(8) 0.01687(8) 0.01633(9) -0.00194(6) 0.00554(6) -0.00082(6)
O1 0.0349(7) 0.0568(9) 0.0240(6) -0.0086(6) 0.0019(5) 0.0244(6)
O1W 0.0305(7) 0.0914(13) 0.0280(7) -0.0114(8) 0.0067(6) 0.0059(8)
O2 0.0270(6) 0.0231(5) 0.0236(6) -0.0066(4) 0.0087(5) 0.0037(4)
O3 0.0212(6) 0.0396(7) 0.0322(6) -0.0158(5) 0.0012(5) 0.0006(5)
O4 0.0226(5) 0.0243(5) 0.0243(5) -0.0089(4) 0.0098(4) -0.0010(4)
N1 0.0203(6) 0.0175(6) 0.0186(6) -0.0003(5) 0.0065(5) 0.0003(5)
N2 0.0249(7) 0.0217(6) 0.0163(6) 0.0012(5) 0.0011(5) -0.0006(5)
N3 0.0183(6) 0.0248(6) 0.0199(6) 0.0043(5) 0.0090(5) 0.0073(5)
N4 0.0196(6) 0.0192(6) 0.0171(6) -0.0007(5) 0.0072(5) 0.0007(5)
C1 0.0229(7) 0.0186(7) 0.0186(7) 0.0002(5) 0.0094(6) 0.0027(5)
C2 0.0183(7) 0.0224(7) 0.0165(7) 0.0002(5) 0.0053(6) 0.0019(6)
C3 0.0195(7) 0.0186(7) 0.0180(7) -0.0021(5) 0.0072(6) -0.0010(5)
C4 0.0187(7) 0.0246(8) 0.0269(8) -0.0059(6) 0.0089(6) 0.0010(6)
C5 0.0172(7) 0.0343(9) 0.0310(9) -0.0115(7) 0.0045(6) -0.0023(6)
C6 0.0241(8) 0.0246(7) 0.0251(8) -0.0096(6) 0.0076(6) -0.0037(6)
C7 0.0284(8) 0.0213(7) 0.0194(7) 0.0022(6) 0.0115(6) 0.0058(6)
C8 0.0237(7) 0.0176(7) 0.0181(7) -0.0012(5) 0.0073(6) 0.0002(6)
C9 0.0234(7) 0.0293(8) 0.0167(7) -0.0050(6) 0.0059(6) 0.0011(6)
C10 0.0187(7) 0.0350(9) 0.0189(7) -0.0006(6) 0.0037(6) 0.0022(6)
C11 0.0217(7) 0.0218(7) 0.0215(7) 0.0050(6) 0.0115(6) 0.0038(6)
C12 0.0260(8) 0.0228(7) 0.0217(7) -0.0053(6) 0.0107(6) -0.0008(6)
C13 0.0191(7) 0.0236(7) 0.0208(7) -0.0037(6) 0.0055(6) -0.0012(6)
C14 0.0261(8) 0.0260(8) 0.0290(8) 0.0071(6) 0.0154(7) 0.0084(6)
C15 0.0193(7) 0.0272(8) 0.0210(7) 0.0040(6) 0.0078(6) 0.0086(6)
C16 0.0174(7) 0.0290(8) 0.0216(7) 0.0033(6) 0.0069(6) 0.0057(6)
C21 0.0184(7) 0.0221(7) 0.0225(7) -0.0001(6) 0.0074(6) -0.0024(6)
C22 0.0176(7) 0.0253(8) 0.0220(7) 0.0014(6) 0.0038(6) 0.0003(6)
C23 0.0237(7) 0.0202(7) 0.0158(7) -0.0020(5) 0.0041(6) 0.0000(6)
C24 0.0239(8) 0.0263(8) 0.0211(7) 0.0009(6) 0.0112(6) 0.0004(6)
C25 0.0189(7) 0.0242(7) 0.0242(8) 0.0011(6) 0.0086(6) 0.0023(6)
C26 0.0257(8) 0.0268(8) 0.0181(7) 0.0024(6) 0.0060(6) -0.0009(6)
C27 0.0318(9) 0.0210(7) 0.0205(7) 0.0006(6) 0.0038(7) 0.0026(6)
C28 0.0315(9) 0.0206(7) 0.0223(8) 0.0008(6) 0.0017(7) -0.0007(6)

loop_
_atom_type_symbol
_atom_type_description
_atom_type_scat_dispersion_real
_atom_type_scat_dispersion_imag
_atom_type_scat_source
C C 0.0033 0.0016 'International Tables Vol C Tables 4.2.6.8 and 6.1.1.4'
H H 0.0000 0.0000 'International Tables Vol C Tables 4.2.6.8 and 6.1.1.4'
N N 0.0061 0.0033 'International Tables Vol C Tables 4.2.6.8 and 6.1.1.4'
O O 0.0106 0.0060 'International Tables Vol C Tables 4.2.6.8 and 6.1.1.4'
Zn Zn 0.2839 1.4301 'International Tables Vol C Tables 4.2.6.8 and 6.1.1.4'

loop_
_geom_angle_atom_site_label_1
_geom_angle_atom_site_label_2
_geom_angle_atom_site_label_3
_geom_angle
_geom_angle_site_symmetry_1
_geom_angle_site_symmetry_3
O4 Zn1 O2 129.46(5) . 4
O4 Zn1 N4 104.22(5) . .
O2 Zn1 N4 115.12(5) 4 .
O4 Zn1 N1 108.50(5) . .
O2 Zn1 N1 95.66(5) 4 .
N4 Zn1 N1 99.14(5) . .
O4 Zn1 O1 92.57(5) . 4
O2 Zn1 O1 58.86(4) 4 4
N4 Zn1 O1 89.54(5) . 4
N1 Zn1 O1 154.22(5) . 4
O4 Zn1 C7 111.25(5) . 4
O2 Zn1 C7 30.10(5) 4 4
N4 Zn1 C7 105.12(5) . 4
N1 Zn1 C7 125.75(5) . 4
O1 Zn1 C7 28.86(5) 4 4
C7 O1 Zn1 80.69(9) . 4_545
C7 O2 Zn1 98.44(9) . 4_545
C8 O4 Zn1 112.02(9) . .
C21 N1 C25 117.49(13) . .
C21 N1 Zn1 117.65(10) . .
C25 N1 Zn1 124.85(10) . .
C26 N2 C28 109.41(12) . .
C26 N2 C27 110.37(12) . .
C28 N2 C27 109.15(12) . .
C16 N3 C15 109.20(11) . .
C16 N3 C14 110.87(13) . .
C15 N3 C14 109.14(12) . .
C9 N4 C13 118.10(13) . .
C9 N4 Zn1 122.67(10) . .
C13 N4 Zn1 119.16(10) . .
C2 C1 C6 119.79(13) . .
C2 C1 C7 119.38(13) . .
C6 C1 C7 120.84(14) . .
C1 C2 C3 120.40(13) . .
C4 C3 C2 119.42(13) . .
C4 C3 C8 120.82(13) . .
C2 C3 C8 119.77(13) . .
C5 C4 C3 120.15(14) . .
C4 C5 C6 120.40(15) . .
C5 C6 C1 119.84(14) . .
O1 C7 O2 121.61(14) . .
O1 C7 C1 120.45(14) . .
O2 C7 C1 117.93(13) . .
O1 C7 Zn1 70.45(9) . 4_545
O2 C7 Zn1 51.46(7) . 4_545
C1 C7 Zn1 167.63(11) . 4_545
O3 C8 O4 124.26(14) . .
O3 C8 C3 120.34(13) . .
O4 C8 C3 115.40(13) . .
N4 C9 C10 122.33(14) . .
C9 C10 C11 119.62(14) . .
C12 C11 C10 117.94(14) . .
C12 C11 C14 121.34(14) . .
C10 C11 C14 120.71(14) . .
C13 C12 C11 119.42(14) . .
N4 C13 C12 122.53(14) . .
N3 C14 C11 111.07(12) . .
N3 C15 C16 110.87(12) . 7_456
N3 C16 C15 110.85(13) . 7_456
N1 C21 C22 122.93(14) . .
C21 C22 C23 119.68(14) . .
C22 C23 C24 117.17(14) . .
C22 C23 C26 123.02(14) . .
C24 C23 C26 119.61(14) . .
C25 C24 C23 119.76(14) . .
N1 C25 C24 122.95(14) . .
N2 C26 C23 114.73(13) . .
N2 C27 C27 110.74(11) . 2_656
N2 C28 C28 110.86(11) . 2_656

loop_
_geom_bond_atom_site_label_1
_geom_bond_atom_site_label_2
_geom_bond_distance
_geom_bond_site_symmetry_2
Zn1 O4 1.9492(11) .
Zn1 O2 1.9986(12) 4
Zn1 N4 2.0367(13) .
Zn1 N1 2.0874(13) .
Zn1 O1 2.4137(13) 4
Zn1 C7 2.5276(16) 4
O1 C7 1.236(2) .
O1 Zn1 2.4137(13) 4_545
O2 C7 1.2815(19) .
O2 Zn1 1.9986(12) 4_545
O3 C8 1.2327(19) .
O4 C8 1.2834(18) .
N1 C21 1.3439(19) .
N1 C25 1.3440(19) .
N2 C26 1.466(2) .
N2 C28 1.4708(19) .
N2 C27 1.476(2) .
N3 C16 1.4660(19) .
N3 C15 1.4662(18) .
N3 C14 1.474(2) .
N4 C9 1.3439(19) .
N4 C13 1.3452(19) .
C1 C2 1.391(2) .
C1 C6 1.392(2) .
C1 C7 1.499(2) .
C2 C3 1.395(2) .
C3 C4 1.394(2) .
C3 C8 1.510(2) .
C4 C5 1.385(2) .
C5 C6 1.391(2) .
C7 Zn1 2.5276(16) 4_545
C9 C10 1.382(2) .
C10 C11 1.388(2) .
C11 C12 1.388(2) .
C11 C14 1.508(2) .
C12 C13 1.381(2) .
C15 C16 1.516(2) 7_456
C16 C15 1.516(2) 7_456
C21 C22 1.385(2) .
C22 C23 1.389(2) .
C23 C24 1.399(2) .
C23 C26 1.507(2) .
C24 C25 1.378(2) .
C27 C27 1.515(3) 2_656
C28 C28 1.514(3) 2_656

loop_
_geom_hbond_atom_site_label_D
_geom_hbond_atom_site_label_H
_geom_hbond_atom_site_label_A
_geom_hbond_distance_DH
_geom_hbond_distance_HA
_geom_hbond_distance_DA
_geom_hbond_angle_DHA
_geom_hbond_site_symmetry_A
O1W H1WA N2 0.861(16) 2.360(17) 3.213(2) 170(2) 5_656
O1W H1WB O3 0.860(16) 2.089(16) 2.938(2) 169(2) .
